data_4329803
loop_
_publ_author_name
'Oliver Osters'
'Tom Nilges'
'Michael Sch\"oneich'
'Peer Schmidt'
'Jan Rothballer'
'Florian Pielnhofer'
'Richard Weihrich'

_publ_contact_author_address
;
Fachgebiet Synthese und Charakterisierung innovativer Materialien 
(Dept. Chemie) 
Technische Universitaet Muenchen 
Lichtenbergstr. 4
85747 Garching 
Germany
;
_publ_contact_author_email tom.nilges@lrz-muenchen.de
_publ_contact_author_fax +49-(0)89-289-13762
_publ_contact_author_name 'Tom Nilges'
_publ_contact_author_phone +49-(0)89-289-13110
_publ_section_title
;
 Cd4Cu7As, The First Representative of a Fully Ordered, Orthorhombically
 Distorted MgCu2 Laves Phase
;
_journal_name_full 'Inorganic Chemistry'
_journal_page_first 8119
_journal_page_last 8127
_journal_paper_doi 10.1021/ic3005213
_journal_volume 51
_journal_year 2012
_chemical_formula_sum 'As1.12 Cd4 Cu6.88'
_chemical_formula_weight 970.3
_chemical_melting_point 828
_space_group_IT_number 227
_symmetry_cell_setting cubic
_symmetry_Int_Tables_number 227
_symmetry_space_group_name_Hall '-F 4vw 2vw 3'
_symmetry_space_group_name_H-M 'F d -3 m :2'
_cell_angle_alpha 90
_cell_angle_beta 90
_cell_angle_gamma 90
_cell_formula_units_Z 2
_cell_length_a 7.0779(8)
_cell_length_b 7.0779(8)
_cell_length_c 7.0779(8)
_cell_measurement_temperature 293
_cell_volume 354.58(7)
_diffrn_ambient_temperature 293(2)
_diffrn_detector 'image plate (34 cm diameter)'
_diffrn_detector_area_resol_mean 6.67
_diffrn_measured_fraction_theta_full 1
_diffrn_measured_fraction_theta_max 1
_diffrn_measurement_device '2-circle goniometer'
_diffrn_measurement_device_type 'IPDS Stoe 2T'
_diffrn_measurement_method 'rotation method'
_diffrn_radiation_monochromator 'plane graphite'
_diffrn_radiation_probe x-ray
_diffrn_radiation_source 'x-ray tube'
_diffrn_radiation_type 'Mo K\a'
_diffrn_radiation_wavelength 0.71073
_diffrn_reflns_av_R_equivalents 0.0449
_diffrn_reflns_av_sigmaI/netI 0.0077
_diffrn_reflns_limit_h_max 10
_diffrn_reflns_limit_h_min -10
_diffrn_reflns_limit_k_max 10
_diffrn_reflns_limit_k_min -10
_diffrn_reflns_limit_l_max 10
_diffrn_reflns_limit_l_min -10
_diffrn_reflns_number 2547
_diffrn_reflns_theta_full 31.59
_diffrn_reflns_theta_max 31.59
_diffrn_reflns_theta_min 5.01
_diffrn_source 'rotating anode'
_diffrn_source_current 40
_diffrn_source_voltage 50
_exptl_absorpt_coefficient_mu 36.81
_exptl_absorpt_correction_T_max 0.5596
_exptl_absorpt_correction_T_min 0.0520
_exptl_absorpt_correction_type numerical
_exptl_absorpt_process_details 'X-Area (STOE, 2011)'
_exptl_crystal_colour black
_exptl_crystal_density_diffrn 9.0853
_exptl_crystal_description plate
_exptl_crystal_F_000 857
_exptl_crystal_size_max 0.055
_exptl_crystal_size_mid 0.022
_exptl_crystal_size_min 0.009
_refine_diff_density_max 0.90
_refine_diff_density_min -0.94
_refine_ls_extinction_method none
_refine_ls_goodness_of_fit_all 3.00
_refine_ls_goodness_of_fit_gt 3.00
_refine_ls_number_constraints 2
_refine_ls_number_parameters 5
_refine_ls_number_reflns 26
_refine_ls_number_restraints 0
_refine_ls_R_factor_all 0.0163
_refine_ls_R_factor_gt 0.0163
_refine_ls_shift/su_max 0.0012
_refine_ls_shift/su_mean 0.0004
_refine_ls_structure_factor_coef Fsqd
_refine_ls_weighting_details w=1/(\s^2^(I)+0.0001I^2^)
_refine_ls_weighting_scheme sigma
_refine_ls_wR_factor_all 0.0373
_refine_ls_wR_factor_gt 0.0373
_reflns_number_gt 26
_reflns_number_total 26
_reflns_threshold_expression I>3\s(I)
_cod_data_source_file ic3005213_si_002_2.cif
_cod_data_source_block Cd4Cu6.9As1.1
_cod_original_sg_symbol_Hall '-F 4vw 2vw'
_cod_original_sg_symbol_H-M 'F d -3 m'
_cod_database_code 4329803

loop_
_symmetry_equiv_pos_site_id
_symmetry_equiv_pos_as_xyz
1 x,y,z
2 -x+3/4,-y+1/4,z+1/2
3 -x+1/4,y+1/2,-z+3/4
4 x+1/2,-y+3/4,-z+1/4
5 z,x,y
6 z+1/2,-x+3/4,-y+1/4
7 -z+3/4,-x+1/4,y+1/2
8 -z+1/4,x+1/2,-y+3/4
9 y,z,x
10 -y+1/4,z+1/2,-x+3/4
11 y+1/2,-z+3/4,-x+1/4
12 -y+3/4,-z+1/4,x+1/2
13 y+3/4,x+1/4,-z+1/2
14 -y,-x,-z
15 y+1/4,-x+1/2,z+3/4
16 -y+1/2,x+3/4,z+1/4
17 x+3/4,z+1/4,-y+1/2
18 -x+1/2,z+3/4,y+1/4
19 -x,-z,-y
20 x+1/4,-z+1/2,y+3/4
21 z+3/4,y+1/4,-x+1/2
22 z+1/4,-y+1/2,x+3/4
23 -z+1/2,y+3/4,x+1/4
24 -z,-y,-x
25 -x,-y,-z
26 x+1/4,y+3/4,-z+1/2
27 x+3/4,-y+1/2,z+1/4
28 -x+1/2,y+1/4,z+3/4
29 -z,-x,-y
30 -z+1/2,x+1/4,y+3/4
31 z+1/4,x+3/4,-y+1/2
32 z+3/4,-x+1/2,y+1/4
33 -y,-z,-x
34 y+3/4,-z+1/2,x+1/4
35 -y+1/2,z+1/4,x+3/4
36 y+1/4,z+3/4,-x+1/2
37 -y+1/4,-x+3/4,z+1/2
38 y,x,z
39 -y+3/4,x+1/2,-z+1/4
40 y+1/2,-x+1/4,-z+3/4
41 -x+1/4,-z+3/4,y+1/2
42 x+1/2,-z+1/4,-y+3/4
43 x,z,y
44 -x+3/4,z+1/2,-y+1/4
45 -z+1/4,-y+3/4,x+1/2
46 -z+3/4,y+1/2,-x+1/4
47 z+1/2,-y+1/4,-x+3/4
48 z,y,x
49 x,y+1/2,z+1/2
50 -x+3/4,-y+3/4,z
51 -x+1/4,y,-z+1/4
52 x+1/2,-y+1/4,-z+3/4
53 z,x+1/2,y+1/2
54 z+1/2,-x+1/4,-y+3/4
55 -z+3/4,-x+3/4,y
56 -z+1/4,x,-y+1/4
57 y,z+1/2,x+1/2
58 -y+1/4,z,-x+1/4
59 y+1/2,-z+1/4,-x+3/4
60 -y+3/4,-z+3/4,x
61 y+3/4,x+3/4,-z
62 -y,-x+1/2,-z+1/2
63 y+1/4,-x,z+1/4
64 -y+1/2,x+1/4,z+3/4
65 x+3/4,z+3/4,-y
66 -x+1/2,z+1/4,y+3/4
67 -x,-z+1/2,-y+1/2
68 x+1/4,-z,y+1/4
69 z+3/4,y+3/4,-x
70 z+1/4,-y,x+1/4
71 -z+1/2,y+1/4,x+3/4
72 -z,-y+1/2,-x+1/2
73 -x,-y+1/2,-z+1/2
74 x+1/4,y+1/4,-z
75 x+3/4,-y,z+3/4
76 -x+1/2,y+3/4,z+1/4
77 -z,-x+1/2,-y+1/2
78 -z+1/2,x+3/4,y+1/4
79 z+1/4,x+1/4,-y
80 z+3/4,-x,y+3/4
81 -y,-z+1/2,-x+1/2
82 y+3/4,-z,x+3/4
83 -y+1/2,z+3/4,x+1/4
84 y+1/4,z+1/4,-x
85 -y+1/4,-x+1/4,z
86 y,x+1/2,z+1/2
87 -y+3/4,x,-z+3/4
88 y+1/2,-x+3/4,-z+1/4
89 -x+1/4,-z+1/4,y
90 x+1/2,-z+3/4,-y+1/4
91 x,z+1/2,y+1/2
92 -x+3/4,z,-y+3/4
93 -z+1/4,-y+1/4,x
94 -z+3/4,y,-x+3/4
95 z+1/2,-y+3/4,-x+1/4
96 z,y+1/2,x+1/2
97 x+1/2,y,z+1/2
98 -x+1/4,-y+1/4,z
99 -x+3/4,y+1/2,-z+1/4
100 x,-y+3/4,-z+3/4
101 z+1/2,x,y+1/2
102 z,-x+3/4,-y+3/4
103 -z+1/4,-x+1/4,y
104 -z+3/4,x+1/2,-y+1/4
105 y+1/2,z,x+1/2
106 -y+3/4,z+1/2,-x+1/4
107 y,-z+3/4,-x+3/4
108 -y+1/4,-z+1/4,x
109 y+1/4,x+1/4,-z
110 -y+1/2,-x,-z+1/2
111 y+3/4,-x+1/2,z+1/4
112 -y,x+3/4,z+3/4
113 x+1/4,z+1/4,-y
114 -x,z+3/4,y+3/4
115 -x+1/2,-z,-y+1/2
116 x+3/4,-z+1/2,y+1/4
117 z+1/4,y+1/4,-x
118 z+3/4,-y+1/2,x+1/4
119 -z,y+3/4,x+3/4
120 -z+1/2,-y,-x+1/2
121 -x+1/2,-y,-z+1/2
122 x+3/4,y+3/4,-z
123 x+1/4,-y+1/2,z+3/4
124 -x,y+1/4,z+1/4
125 -z+1/2,-x,-y+1/2
126 -z,x+1/4,y+1/4
127 z+3/4,x+3/4,-y
128 z+1/4,-x+1/2,y+3/4
129 -y+1/2,-z,-x+1/2
130 y+1/4,-z+1/2,x+3/4
131 -y,z+1/4,x+1/4
132 y+3/4,z+3/4,-x
133 -y+3/4,-x+3/4,z
134 y+1/2,x,z+1/2
135 -y+1/4,x+1/2,-z+3/4
136 y,-x+1/4,-z+1/4
137 -x+3/4,-z+3/4,y
138 x,-z+1/4,-y+1/4
139 x+1/2,z,y+1/2
140 -x+1/4,z+1/2,-y+3/4
141 -z+3/4,-y+3/4,x
142 -z+1/4,y+1/2,-x+3/4
143 z,-y+1/4,-x+1/4
144 z+1/2,y,x+1/2
145 x+1/2,y+1/2,z
146 -x+1/4,-y+3/4,z+1/2
147 -x+3/4,y,-z+3/4
148 x,-y+1/4,-z+1/4
149 z+1/2,x+1/2,y
150 z,-x+1/4,-y+1/4
151 -z+1/4,-x+3/4,y+1/2
152 -z+3/4,x,-y+3/4
153 y+1/2,z+1/2,x
154 -y+3/4,z,-x+3/4
155 y,-z+1/4,-x+1/4
156 -y+1/4,-z+3/4,x+1/2
157 y+1/4,x+3/4,-z+1/2
158 -y+1/2,-x+1/2,-z
159 y+3/4,-x,z+3/4
160 -y,x+1/4,z+1/4
161 x+1/4,z+3/4,-y+1/2
162 -x,z+1/4,y+1/4
163 -x+1/2,-z+1/2,-y
164 x+3/4,-z,y+3/4
165 z+1/4,y+3/4,-x+1/2
166 z+3/4,-y,x+3/4
167 -z,y+1/4,x+1/4
168 -z+1/2,-y+1/2,-x
169 -x+1/2,-y+1/2,-z
170 x+3/4,y+1/4,-z+1/2
171 x+1/4,-y,z+1/4
172 -x,y+3/4,z+3/4
173 -z+1/2,-x+1/2,-y
174 -z,x+3/4,y+3/4
175 z+3/4,x+1/4,-y+1/2
176 z+1/4,-x,y+1/4
177 -y+1/2,-z+1/2,-x
178 y+1/4,-z,x+1/4
179 -y,z+3/4,x+3/4
180 y+3/4,z+1/4,-x+1/2
181 -y+3/4,-x+1/4,z+1/2
182 y+1/2,x+1/2,z
183 -y+1/4,x,-z+1/4
184 y,-x+3/4,-z+3/4
185 -x+3/4,-z+1/4,y+1/2
186 x,-z+3/4,-y+3/4
187 x+1/2,z+1/2,y
188 -x+1/4,z,-y+1/4
189 -z+3/4,-y+1/4,x+1/2
190 -z+1/4,y,-x+1/4
191 z,-y+3/4,-x+3/4
192 z+1/2,y+1/2,x

loop_
_atom_site_label
_atom_site_type_symbol
_atom_site_fract_x
_atom_site_fract_y
_atom_site_fract_z
_atom_site_adp_type
_atom_site_U_iso_or_equiv
_atom_site_symmetry_multiplicity
_atom_site_occupancy
_atom_site_calc_flag
Cd1 Cd 0.375 0.375 0.375 Uani 0.0229(3) 8 1 b
Cu1 Cu 0 0 0 Uani 0.0150(5) 16 0.86(6) c
As1 As 0 0 0 Uani 0.0150(5) 16 0.14(6) c

loop_
_atom_site_aniso_label
_atom_site_aniso_type_symbol
_atom_site_aniso_U_11
_atom_site_aniso_U_22
_atom_site_aniso_U_33
_atom_site_aniso_U_12
_atom_site_aniso_U_13
_atom_site_aniso_U_23
Cd1 Cd 0.0229(6) 0.0229(6) 0.0229(6) 0 0 0
Cu1 Cu 0.0150(8) 0.0150(8) 0.0150(8) -0.0036(3) -0.0036(3) -0.0036(3)
As1 As 0.0150(8) 0.0150(8) 0.0150(8) -0.0036(3) -0.0036(3) -0.0036(3)

loop_
_atom_type_symbol
_atom_type_scat_dispersion_real
_atom_type_scat_dispersion_imag
_atom_type_scat_source
As 0.0511 2.0283 'International Tables Vol C tables 4.2.6.8 and 6.1.1.1'
Cd -0.7834 1.2309 'International Tables Vol C tables 4.2.6.8 and 6.1.1.1'
Cu 0.3223 1.2833 'International Tables Vol C tables 4.2.6.8 and 6.1.1.1'

loop_
_geom_bond_atom_site_label_1
_geom_bond_atom_site_label_2
_geom_bond_site_symmetry_2
_geom_bond_distance
Cd1 Cd1 13_455 3.0648(4)
Cd1 Cd1 61_446 3.0648(4)
Cd1 Cd1 109_556 3.0648(4)
Cd1 Cd1 157_545 3.0648(4)
Cd1 Cu1 49_555 2.9343(5)
Cd1 Cu1 97_555 2.9343(5)
Cd1 Cu1 145_555 2.9343(5)
Cd1 Cu1 2_555 2.9343(5)
Cd1 Cu1 98_555 2.9343(5)
Cd1 Cu1 146_555 2.9343(5)
Cd1 Cu1 3_555 2.9343(5)
Cd1 Cu1 51_555 2.9343(5)
Cd1 Cu1 99_555 2.9343(5)
Cd1 Cu1 4_555 2.9343(5)
Cd1 Cu1 52_555 2.9343(5)
Cd1 Cu1 148_555 2.9343(5)
Cu1 Cu1 50_445 2.5024(4)
Cu1 Cu1 98_555 2.5024(4)
Cu1 Cu1 51_555 2.5024(4)
Cu1 Cu1 147_454 2.5024(4)
Cu1 Cu1 100_544 2.5024(4)
Cu1 Cu1 148_555 2.5024(4)
Cu1 As1 . 0
Cu1 As1 50_445 2.5024(4)
Cu1 As1 98_555 2.5024(4)
Cu1 As1 51_555 2.5024(4)
Cu1 As1 147_454 2.5024(4)
Cu1 As1 100_544 2.5024(4)
Cu1 As1 148_555 2.5024(4)
As1 As1 50_445 2.5024(4)
As1 As1 98_555 2.5024(4)
As1 As1 51_555 2.5024(4)
As1 As1 147_454 2.5024(4)
As1 As1 100_544 2.5024(4)
As1 As1 148_555 2.5024(4)
